data_7023918
loop_
_publ_author_name
'Pang, Haijun'
'G\'omez-Garc\'ia, Carlos J'
'Peng, Jun'
'Ma, Huiyuan'
'Zhang, Chunjing'
'Wu, Qingyin'

_publ_section_title
;
 Monolacunary Keggin polyoxometalates connected to ten 4d or 4f metal
 atoms.
;
_journal_issue 47
_journal_name_full 'Dalton transactions (Cambridge, England : 2003)'
_journal_page_first 16596
_journal_page_last 16601
_journal_paper_doi 10.1039/c3dt51899j
_journal_volume 42
_journal_year 2013
_chemical_formula_sum 'Ag3 Ce4 H63 O109 Si2 W22'
_chemical_formula_weight 6792.15
_chemical_name_systematic
; 
 ? 
;
_space_group_IT_number 2
_symmetry_cell_setting triclinic
_symmetry_space_group_name_Hall '-P 1'
_symmetry_space_group_name_H-M 'P -1'
_atom_sites_solution_primary direct
_atom_sites_solution_secondary difmap
_audit_creation_method SHELXL-97
_cell_angle_alpha 94.617(3)
_cell_angle_beta 92.259(3)
_cell_angle_gamma 105.104(4)
_cell_formula_units_Z 1
_cell_length_a 12.3582(6)
_cell_length_b 13.2410(6)
_cell_length_c 18.0640(5)
_cell_measurement_temperature 571(2)
_cell_volume 2838.9(2)
_computing_cell_refinement 'Bruker SMART'
_computing_data_collection 'Bruker SMART'
_computing_data_reduction 'Bruker SAINT'
_computing_molecular_graphics 'Bruker SHELXTL'
_computing_publication_material 'Bruker SHELXTL'
_computing_structure_refinement 'SHELXL-97 (Sheldrick, 1997)'
_computing_structure_solution 'SHELXS-97 (Sheldrick, 1990)'
_diffrn_ambient_temperature 571(2)
_diffrn_measured_fraction_theta_full 0.988
_diffrn_measured_fraction_theta_max 0.838
_diffrn_measurement_device_type 'CCD area detector'
_diffrn_measurement_method 'phi and omega scans'
_diffrn_radiation_monochromator graphite
_diffrn_radiation_source 'fine-focus sealed tube'
_diffrn_radiation_type MoK\a
_diffrn_radiation_wavelength 0.71073
_diffrn_reflns_av_R_equivalents 0.0704
_diffrn_reflns_av_sigmaI/netI 0.1962
_diffrn_reflns_limit_h_max 15
_diffrn_reflns_limit_h_min -15
_diffrn_reflns_limit_k_max 18
_diffrn_reflns_limit_k_min -17
_diffrn_reflns_limit_l_max 22
_diffrn_reflns_limit_l_min -24
_diffrn_reflns_number 22384
_diffrn_reflns_theta_full 25.00
_diffrn_reflns_theta_max 29.20
_diffrn_reflns_theta_min 4.09
_exptl_absorpt_coefficient_mu 24.390
_exptl_absorpt_correction_T_max 0.005
_exptl_absorpt_correction_T_min 0.002
_exptl_absorpt_correction_type empirical
_exptl_crystal_colour yellow
_exptl_crystal_density_diffrn 3.870
_exptl_crystal_density_method 'not measured'
_exptl_crystal_description block
_exptl_crystal_F_000 2845.0
_exptl_crystal_size_max 0.26
_exptl_crystal_size_mid 0.24
_exptl_crystal_size_min 0.22
_platon_squeeze_details
;
The free water molecules were highly disordered and could not be modeled properly, thus the SQUEEZE routine of PLATON was applied to remove the contributions to the scattering from the solvent molecules. The reported refinements are of the guest-free structures using the *.hkp files produced via the SQUEEZE routine. 
;
_refine_diff_density_max 8.065
_refine_diff_density_min -6.373
_refine_diff_density_rms 0.547
_refine_ls_extinction_method none
_refine_ls_goodness_of_fit_ref 1.014
_refine_ls_hydrogen_treatment refall
_refine_ls_matrix_type full
_refine_ls_number_parameters 601
_refine_ls_number_reflns 12886
_refine_ls_number_restraints 192
_refine_ls_restrained_S_all 1.007
_refine_ls_R_factor_all 0.1222
_refine_ls_R_factor_gt 0.0592
_refine_ls_shift/su_max 0.001
_refine_ls_shift/su_mean 0.000
_refine_ls_structure_factor_coef Fsqd
_refine_ls_weighting_details 'calc w=1/[\s^2^(Fo^2^)+(0.0179P)^2^+0.0000P] where P=(Fo^2^+2Fc^2^)/3'
_refine_ls_weighting_scheme calc
_refine_ls_wR_factor_gt 0.0982
_refine_ls_wR_factor_ref 0.1043
_reflns_number_gt 6252
_reflns_number_total 15377
_reflns_threshold_expression >2sigma(I)
_cod_data_source_file c3dt51899j.cif
_cod_data_source_block compound1
_cod_depositor_comments
;
The following automatic conversions were performed:

'_symmetry_cell_setting' value 'Triclinic' changed to 'triclinic'
according to /home/saulius/struct/CIF-dictionaries/cif_core.dic
dictionary named 'cif_core.dic' version 2.4.2 from 2011-04-26.

Automatic conversion script
Id: cif_fix_values 1891 2012-01-12 08:04:46Z andrius 
;
_cod_original_sg_symbol_H-M 'P-1   '
_cod_database_code 7023918

loop_
_symmetry_equiv_pos_as_xyz
'x, y, z'
'-x, -y, -z'

loop_
_atom_site_label
_atom_site_type_symbol
_atom_site_fract_x
_atom_site_fract_y
_atom_site_fract_z
_atom_site_U_iso_or_equiv
_atom_site_adp_type
_atom_site_occupancy
_atom_site_symmetry_multiplicity
_atom_site_calc_flag
_atom_site_refinement_flags
W1 W 0.91036(9) -0.08274(6) -0.19122(4) 0.0162(2) Uani 1 1 d .
W2 W 1.11047(9) -0.07778(7) -0.58178(4) 0.0162(2) Uani 1 1 d .
W3 W 0.78786(9) 0.12096(7) -0.09194(4) 0.0179(2) Uani 1 1 d .
W4 W 0.77557(9) 0.26978(7) -0.34044(5) 0.0193(2) Uani 1 1 d .
W5 W 1.17048(9) 0.24090(7) -0.37071(5) 0.0193(2) Uani 1 1 d .
W6 W 1.16614(9) 0.06438(7) -0.14660(4) 0.0164(2) Uani 1 1 d .
W7 W 1.04699(9) 0.27317(7) -0.04617(4) 0.0172(2) Uani 1 1 d .
W8 W 0.70001(9) 0.02608(7) -0.28820(4) 0.0175(2) Uani 1 1 d .
W9 W 1.06415(9) 0.43635(7) -0.29020(5) 0.0208(3) Uani 1 1 d .
W10 W 1.24511(9) 0.34240(7) -0.19273(5) 0.0191(2) Uani 1 1 d .
W11 W 0.86318(9) 0.36877(7) -0.14247(4) 0.0187(2) Uani 1 1 d .
Si1 Si 0.9760(6) 0.1755(4) -0.2332(3) 0.0125(14) Uani 1 1 d .
Ag1 Ag 0.5472(3) 0.0093(2) 0.05939(14) 0.0736(9) Uani 1 1 d .
Ag2 Ag 1.0000 0.0000 0.0000 0.0347(8) Uani 1 2 d S
O1 O 0.7430(12) -0.0031(9) -0.3903(6) 0.012(3) Uani 1 1 d U
O1W O 0.6801(16) -0.2439(14) -0.0419(9) 0.052(6) Uani 1 1 d .
O2 O 1.0176(12) 0.0730(9) -0.2149(6) 0.011(3) Uani 1 1 d U
O2W O 0.502(3) 0.145(2) 0.0350(14) 0.117(9) Uani 1 1 d U
O3 O 1.1761(14) 0.1143(11) -0.3493(7) 0.026(4) Uani 1 1 d .
O3W O 0.5208(18) -0.3984(16) -0.1456(10) 0.073(7) Uani 1 1 d .
O4 O 0.8126(15) 0.4701(10) -0.1216(7) 0.030(5) Uani 1 1 d .
O4W O 0.603(3) 0.086(2) 0.1874(13) 0.108(8) Uani 1 1 d U
O5 O 1.2500(14) 0.2596(11) -0.4455(7) 0.025(4) Uani 1 1 d U
O5W O 0.8759(16) -0.3736(13) -0.2285(9) 0.046(5) Uani 1 1 d U
O6 O 0.5706(14) -0.0599(11) -0.2931(7) 0.028(4) Uani 1 1 d .
O6W O 1.3359(16) -0.0113(14) -0.3550(10) 0.052(6) Uani 1 1 d .
O7 O 0.8722(12) 0.1466(10) -0.2982(6) 0.012(3) Uani 1 1 d U
O7W O 1.1739(16) -0.2205(12) -0.2775(8) 0.040(5) Uani 1 1 d .
O8 O 0.9292(12) 0.2190(10) -0.1567(6) 0.013(3) Uani 1 1 d U
O8W O 1.216(2) -0.2124(14) -0.4270(8) 0.073(8) Uani 1 1 d .
O9 O 0.9224(13) 0.3709(11) -0.3385(7) 0.021(3) Uani 1 1 d U
O9W O 0.653(2) -0.4687(15) -0.0197(10) 0.074(8) Uani 1 1 d .
O10 O 0.9758(14) -0.1374(11) -0.2627(7) 0.026(4) Uani 1 1 d U
O10W O 0.9736(18) -0.2321(13) -0.4174(9) 0.055(6) Uani 1 1 d .
O11 O 1.1158(14) 0.3204(12) 0.0403(7) 0.032(4) Uani 1 1 d U
O11W O 0.6301(19) -0.5408(16) -0.2230(10) 0.067(6) Uani 1 1 d U
O12 O 0.9027(11) 0.1904(9) -0.0176(6) 0.009(3) Uani 1 1 d U
O12W O 0.6481(19) -0.3062(18) -0.2528(11) 0.076(7) Uani 1 1 d .
O13 O 1.2690(15) 0.0564(12) -0.0803(8) 0.038(4) Uani 1 1 d U
O14 O 0.9821(14) -0.1926(11) -0.5832(7) 0.026(4) Uani 1 1 d U
O15 O 0.8377(13) -0.1922(11) -0.1523(7) 0.022(3) Uani 1 1 d U
O16 O 1.1373(14) 0.3865(11) -0.3680(7) 0.026(4) Uani 1 1 d U
O17 O 1.0755(15) 0.5640(10) -0.3097(7) 0.030(5) Uani 1 1 d .
O18 O 1.0413(13) -0.0476(11) -0.1227(7) 0.021(3) Uani 1 1 d U
O19 O 1.0805(11) 0.2648(9) -0.2620(6) 0.006(3) Uani 1 1 d U
O20 O 0.7846(13) 0.3140(10) -0.2330(7) 0.020(3) Uani 1 1 d U
O21 O 1.1325(12) -0.0397(10) -0.4881(6) 0.017(3) Uani 1 1 d U
O22 O 1.0972(13) 0.1522(10) -0.0670(6) 0.017(4) Uani 1 1 d .
O23 O 0.8035(13) 0.1951(10) -0.4235(7) 0.022(4) Uani 1 1 d .
O24 O 1.3758(13) 0.4034(12) -0.1497(7) 0.029(4) Uani 1 1 d .
O25 O 1.2368(13) 0.2018(11) -0.1761(7) 0.025(4) Uani 1 1 d U
O26 O 0.9668(14) 0.3854(10) -0.0597(7) 0.025(4) Uani 1 1 d .
O27 O 0.6735(14) 0.0676(12) -0.0374(8) 0.032(4) Uani 1 1 d U
O28 O 1.1991(12) -0.0062(10) -0.2243(6) 0.013(3) Uani 1 1 d U
O29 O 1.0407(14) 0.0103(11) -0.6156(7) 0.028(4) Uani 1 1 d U
O30 O 1.1988(13) 0.4608(10) -0.2241(7) 0.018(3) Uani 1 1 d U
O31 O 0.9858(15) 0.4299(11) -0.1986(7) 0.030(4) Uani 1 1 d .
O32 O 0.6614(13) 0.1502(11) -0.3184(7) 0.024(4) Uani 1 1 d .
O33 O 0.7122(14) 0.0873(11) -0.1894(7) 0.029(4) Uani 1 1 d U
O34 O 0.6930(16) 0.3453(12) -0.3759(8) 0.041(5) Uani 1 1 d .
O35 O 1.1535(13) 0.3461(10) -0.1083(7) 0.019(3) Uani 1 1 d U
O37 O 1.2898(12) 0.3150(10) -0.2911(6) 0.013(3) Uani 1 1 d U
O38 O 0.7593(13) 0.2584(11) -0.0963(7) 0.022(3) Uani 1 1 d U
O39 O 0.8568(14) 0.0185(11) -0.1127(7) 0.026(4) Uani 1 1 d U
O40 O 0.7951(12) -0.0549(9) -0.2499(6) 0.013(3) Uani 1 1 d U
Ce1 Ce 0.72759(12) -0.37314(9) -0.13738(6) 0.0199(3) Uani 1 1 d .
Ce2 Ce 1.12444(12) -0.07849(10) -0.35275(6) 0.0190(3) Uani 1 1 d .

loop_
_atom_site_aniso_label
_atom_site_aniso_U_11
_atom_site_aniso_U_22
_atom_site_aniso_U_33
_atom_site_aniso_U_23
_atom_site_aniso_U_13
_atom_site_aniso_U_12
W1 0.0258(6) 0.0082(4) 0.0136(4) 0.0018(3) 0.0006(4) 0.0024(4)
W2 0.0210(6) 0.0167(5) 0.0129(4) 0.0015(4) 0.0012(4) 0.0083(4)
W3 0.0247(7) 0.0130(5) 0.0149(4) 0.0026(4) 0.0060(4) 0.0018(4)
W4 0.0237(7) 0.0180(5) 0.0180(4) 0.0011(4) 0.0006(4) 0.0092(5)
W5 0.0232(6) 0.0176(5) 0.0173(4) 0.0029(4) 0.0050(4) 0.0049(4)
W6 0.0217(6) 0.0136(4) 0.0133(4) 0.0000(4) -0.0022(4) 0.0045(4)
W7 0.0265(6) 0.0108(4) 0.0127(4) -0.0005(4) 0.0016(4) 0.0025(4)
W8 0.0165(6) 0.0177(5) 0.0170(4) 0.0008(4) 0.0015(4) 0.0023(4)
W9 0.0310(7) 0.0103(4) 0.0210(5) 0.0050(4) 0.0061(5) 0.0034(5)
W10 0.0231(7) 0.0126(4) 0.0188(4) 0.0025(4) 0.0018(4) -0.0004(4)
W11 0.0263(7) 0.0117(4) 0.0186(4) -0.0012(4) 0.0050(4) 0.0063(4)
Si1 0.020(4) 0.005(3) 0.013(3) 0.004(2) 0.002(3) 0.002(3)
Ag1 0.065(2) 0.090(2) 0.0662(15) 0.0167(15) 0.0117(15) 0.0192(18)
Ag2 0.061(2) 0.0300(15) 0.0143(11) 0.0086(11) 0.0121(13) 0.0117(15)
O1 0.012(3) 0.013(3) 0.012(3) 0.0010(10) 0.0008(10) 0.0033(12)
O1W 0.023(12) 0.063(13) 0.057(11) -0.043(10) -0.013(9) 0.007(10)
O2 0.011(3) 0.010(3) 0.011(3) 0.0012(10) 0.0004(10) 0.0029(12)
O2W 0.117(9) 0.117(9) 0.117(9) 0.0113(13) 0.0074(12) 0.031(3)
O3 0.032(11) 0.022(8) 0.020(7) -0.012(7) 0.014(7) 0.003(8)
O3W 0.047(16) 0.073(15) 0.076(13) -0.039(12) 0.003(12) -0.014(13)
O4 0.045(13) 0.014(8) 0.026(8) 0.006(7) -0.008(8) -0.002(8)
O4W 0.108(9) 0.108(9) 0.108(9) 0.0098(13) 0.0069(11) 0.028(2)
O5 0.025(4) 0.025(4) 0.025(4) 0.0023(11) 0.0021(10) 0.0067(13)
O5W 0.046(5) 0.046(5) 0.046(5) 0.0042(11) 0.0031(11) 0.0122(16)
O6 0.023(11) 0.030(9) 0.031(8) 0.013(7) 0.007(8) 0.003(8)
O6W 0.028(13) 0.061(13) 0.068(12) 0.019(10) 0.013(10) 0.008(10)
O7 0.012(3) 0.013(3) 0.012(3) 0.0014(10) 0.0007(10) 0.0030(12)
O7W 0.063(15) 0.024(9) 0.035(9) -0.003(7) 0.007(9) 0.015(9)
O8 0.013(3) 0.013(3) 0.013(3) 0.0011(10) 0.0006(10) 0.0035(12)
O8W 0.18(3) 0.047(11) 0.013(8) -0.001(8) 0.002(11) 0.067(14)
O9 0.021(4) 0.021(3) 0.021(3) 0.0023(11) 0.0010(10) 0.0054(13)
O9W 0.10(2) 0.052(13) 0.064(12) 0.020(11) 0.028(13) -0.004(14)
O10 0.026(4) 0.026(4) 0.025(4) 0.0026(11) 0.0016(10) 0.0070(13)
O10W 0.078(17) 0.029(10) 0.064(12) 0.000(9) 0.025(11) 0.021(11)
O11 0.032(4) 0.032(4) 0.032(4) 0.0029(11) 0.0021(10) 0.0088(14)
O11W 0.067(6) 0.067(6) 0.067(6) 0.0060(12) 0.0038(11) 0.0177(18)
O12 0.009(3) 0.009(3) 0.009(3) 0.0007(10) 0.0010(10) 0.0022(12)
O12W 0.046(16) 0.099(18) 0.078(14) -0.002(13) -0.027(12) 0.018(14)
O13 0.039(4) 0.038(4) 0.039(4) 0.0038(11) 0.0019(10) 0.0106(15)
O14 0.026(4) 0.026(4) 0.025(4) 0.0027(11) 0.0016(10) 0.0067(13)
O15 0.022(4) 0.021(4) 0.022(4) 0.0020(11) 0.0013(10) 0.0056(13)
O16 0.026(4) 0.026(4) 0.025(4) 0.0026(11) 0.0016(10) 0.0064(13)
O17 0.050(13) 0.009(7) 0.031(8) 0.006(7) 0.012(8) 0.005(8)
O18 0.021(4) 0.021(4) 0.021(3) 0.0019(11) 0.0016(10) 0.0053(13)
O19 0.006(3) 0.006(3) 0.006(3) 0.0004(10) 0.0006(10) 0.0014(12)
O20 0.020(4) 0.021(3) 0.020(3) 0.0019(11) 0.0010(10) 0.0056(13)
O21 0.017(3) 0.017(3) 0.017(3) 0.0020(10) 0.0010(10) 0.0044(13)
O22 0.024(10) 0.017(7) 0.012(6) 0.008(6) 0.002(7) 0.007(7)
O23 0.022(10) 0.022(8) 0.018(7) -0.014(6) -0.001(7) 0.004(7)
O24 0.017(11) 0.033(9) 0.036(8) 0.001(8) 0.017(8) 0.006(8)
O25 0.025(4) 0.025(4) 0.025(4) 0.0024(11) 0.0015(10) 0.0067(13)
O26 0.036(11) 0.016(8) 0.016(7) 0.000(6) 0.009(7) -0.008(8)
O27 0.032(4) 0.031(4) 0.032(4) 0.0027(11) 0.0021(10) 0.0083(14)
O28 0.014(3) 0.014(3) 0.013(3) 0.0015(10) 0.0010(10) 0.0033(12)
O29 0.028(4) 0.027(4) 0.028(4) 0.0025(11) 0.0017(10) 0.0074(14)
O30 0.018(3) 0.018(3) 0.018(3) 0.0015(10) 0.0012(10) 0.0048(13)
O31 0.050(13) 0.019(8) 0.030(8) 0.015(7) 0.029(8) 0.019(8)
O32 0.015(10) 0.027(9) 0.029(8) 0.008(7) 0.010(7) 0.000(8)
O33 0.029(4) 0.029(4) 0.029(4) 0.0028(11) 0.0020(10) 0.0076(14)
O34 0.050(14) 0.023(9) 0.042(9) -0.011(8) -0.029(9) 0.007(9)
O35 0.019(3) 0.019(3) 0.019(3) 0.0020(11) 0.0013(10) 0.0048(13)
O37 0.013(3) 0.013(3) 0.013(3) 0.0011(10) 0.0007(10) 0.0031(12)
O38 0.022(4) 0.022(4) 0.022(4) 0.0022(11) 0.0016(10) 0.0054(13)
O39 0.026(4) 0.026(4) 0.025(4) 0.0026(11) 0.0012(10) 0.0069(13)
O40 0.013(3) 0.013(3) 0.013(3) 0.0009(10) 0.0007(10) 0.0036(12)
Ce1 0.0189(9) 0.0117(6) 0.0262(6) -0.0022(5) 0.0028(6) 0.0001(6)
Ce2 0.0243(9) 0.0187(6) 0.0144(6) 0.0009(5) -0.0014(6) 0.0071(6)

loop_
_atom_type_symbol
_atom_type_description
_atom_type_scat_dispersion_real
_atom_type_scat_dispersion_imag
_atom_type_scat_source
O O 0.0106 0.0060 'International Tables Vol C Tables 4.2.6.8 and 6.1.1.4'
Si Si 0.0817 0.0704 'International Tables Vol C Tables 4.2.6.8 and 6.1.1.4'
Ag Ag -0.8971 1.1015 'International Tables Vol C Tables 4.2.6.8 and 6.1.1.4'
Ce Ce -0.2486 2.6331 'International Tables Vol C Tables 4.2.6.8 and 6.1.1.4'
W W -0.8490 6.8722 'International Tables Vol C Tables 4.2.6.8 and 6.1.1.4'
H H 0.0000 0.0000 'International Tables Vol C Tables 4.2.6.8 and 6.1.1.4'

loop_
_geom_angle_atom_site_label_1
_geom_angle_atom_site_label_2
_geom_angle_atom_site_label_3
_geom_angle
_geom_angle_site_symmetry_1
_geom_angle_site_symmetry_3
O15 W1 O10 102.0(7) . .
O15 W1 O40 100.7(6) . .
O10 W1 O40 98.1(6) . .
O15 W1 O18 97.3(6) . .
O10 W1 O18 94.3(7) . .
O40 W1 O18 155.5(6) . .
O15 W1 O39 92.1(6) . .
O10 W1 O39 165.8(6) . .
O40 W1 O39 81.0(6) . .
O18 W1 O39 81.8(6) . .
O15 W1 O2 166.9(5) . .
O10 W1 O2 86.8(6) . .
O40 W1 O2 87.5(5) . .
O18 W1 O2 72.2(5) . .
O39 W1 O2 79.0(5) . .
O21 W2 O29 103.8(7) . .
O21 W2 O14 100.9(6) . .
O29 W2 O14 96.3(7) . .
O21 W2 O1 96.4(6) . 2_754
O29 W2 O1 93.1(6) . 2_754
O14 W2 O1 157.7(6) . 2_754
O21 W2 O23 93.6(6) . 2_754
O29 W2 O23 162.3(6) . 2_754
O14 W2 O23 83.2(6) . 2_754
O1 W2 O23 81.7(6) 2_754 2_754
O21 W2 O7 162.9(6) . 2_754
O29 W2 O7 91.4(6) . 2_754
O14 W2 O7 84.7(5) . 2_754
O1 W2 O7 74.9(5) 2_754 2_754
O23 W2 O7 70.9(5) 2_754 2_754
O27 W3 O39 106.8(7) . .
O27 W3 O12 102.1(6) . .
O39 W3 O12 91.5(6) . .
O27 W3 O33 99.4(7) . .
O39 W3 O33 88.8(7) . .
O12 W3 O33 157.4(5) . .
O27 W3 O38 96.6(7) . .
O39 W3 O38 156.6(6) . .
O12 W3 O38 85.2(6) . .
O33 W3 O38 85.6(6) . .
O27 W3 O8 169.5(6) . .
O39 W3 O8 83.5(6) . .
O12 W3 O8 75.2(4) . .
O33 W3 O8 82.4(5) . .
O38 W3 O8 73.2(6) . .
O34 W4 O23 103.0(7) . .
O34 W4 O32 100.2(7) . .
O23 W4 O32 89.8(6) . .
O34 W4 O20 101.6(7) . .
O23 W4 O20 155.4(7) . .
O32 W4 O20 85.7(6) . .
O34 W4 O9 99.1(7) . .
O23 W4 O9 92.1(6) . .
O32 W4 O9 159.7(6) . .
O20 W4 O9 84.2(5) . .
O34 W4 O7 172.9(6) . .
O23 W4 O7 73.4(6) . .
O32 W4 O7 74.0(6) . .
O20 W4 O7 82.1(5) . .
O9 W4 O7 87.2(5) . .
O5 W5 O3 102.4(7) . .
O5 W5 O14 102.5(6) . 2_754
O3 W5 O14 94.2(7) . 2_754
O5 W5 O37 98.4(6) . .
O3 W5 O37 93.6(6) . .
O14 W5 O37 155.5(6) 2_754 .
O5 W5 O16 94.5(7) . .
O3 W5 O16 163.1(6) . .
O14 W5 O16 82.9(6) 2_754 .
O37 W5 O16 82.9(6) . .
O5 W5 O19 164.3(6) . .
O3 W5 O19 91.0(5) . .
O14 W5 O19 84.2(5) 2_754 .
O37 W5 O19 72.5(5) . .
O16 W5 O19 72.1(5) . .
O13 W6 O28 101.7(8) . .
O13 W6 O25 98.4(7) . .
O28 W6 O25 96.1(6) . .
O13 W6 O18 101.0(7) . .
O28 W6 O18 95.0(6) . .
O25 W6 O18 155.2(7) . .
O13 W6 O22 90.4(7) . .
O28 W6 O22 168.0(6) . .
O25 W6 O22 82.7(6) . .
O18 W6 O22 81.8(6) . .
O13 W6 O2 170.5(6) . .
O28 W6 O2 86.2(6) . .
O25 W6 O2 86.0(5) . .
O18 W6 O2 72.6(5) . .
O22 W6 O2 81.8(5) . .
O11 W7 O22 100.8(7) . .
O11 W7 O35 100.0(6) . .
O22 W7 O35 89.7(6) . .
O11 W7 O12 101.3(6) . .
O22 W7 O12 91.9(6) . .
O35 W7 O12 158.0(5) . .
O11 W7 O26 99.4(7) . .
O22 W7 O26 159.8(5) . .
O35 W7 O26 86.0(6) . .
O12 W7 O26 85.0(6) . .
O11 W7 O8 170.8(7) . .
O22 W7 O8 86.8(5) . .
O35 W7 O8 85.2(5) . .
O12 W7 O8 73.0(4) . .
O26 W7 O8 73.2(5) . .
O6 W8 O33 101.9(7) . .
O6 W8 O32 100.3(7) . .
O33 W8 O32 87.5(6) . .
O6 W8 O40 102.6(7) . .
O33 W8 O40 84.3(6) . .
O32 W8 O40 156.8(6) . .
O6 W8 O1 99.2(6) . .
O33 W8 O1 159.0(6) . .
O32 W8 O1 89.3(6) . .
O40 W8 O1 90.6(5) . .
O6 W8 O7 172.3(5) . .
O33 W8 O7 84.6(5) . .
O32 W8 O7 75.5(6) . .
O40 W8 O7 82.1(5) . .
O1 W8 O7 74.5(5) . .
O17 W9 O16 102.1(7) . .
O17 W9 O9 99.3(7) . .
O16 W9 O9 91.5(6) . .
O17 W9 O30 98.9(7) . .
O16 W9 O30 90.5(6) . .
O9 W9 O30 160.8(5) . .
O17 W9 O31 101.7(7) . .
O16 W9 O31 156.1(6) . .
O9 W9 O31 86.0(6) . .
O30 W9 O31 84.6(6) . .
O17 W9 O19 170.9(7) . .
O16 W9 O19 73.3(5) . .
O9 W9 O19 88.8(5) . .
O30 W9 O19 73.6(5) . .
O31 W9 O19 82.9(5) . .
O24 W10 O25 99.7(7) . .
O24 W10 O37 98.9(6) . .
O25 W10 O37 88.9(6) . .
O24 W10 O30 101.2(7) . .
O25 W10 O30 159.0(6) . .
O37 W10 O30 89.7(6) . .
O24 W10 O35 99.5(6) . .
O25 W10 O35 87.1(6) . .
O37 W10 O35 161.6(6) . .
O30 W10 O35 87.7(6) . .
O24 W10 O19 173.7(5) . .
O25 W10 O19 82.2(5) . .
O37 W10 O19 75.1(5) . .
O30 W10 O19 77.2(5) . .
O35 W10 O19 86.6(5) . .
O4 W11 O20 101.1(7) . .
O4 W11 O31 101.2(7) . .
O20 W11 O31 86.8(6) . .
O4 W11 O26 99.3(7) . .
O20 W11 O26 159.5(7) . .
O31 W11 O26 87.9(6) . .
O4 W11 O38 101.5(7) . .
O20 W11 O38 87.8(5) . .
O31 W11 O38 157.3(7) . .
O26 W11 O38 89.4(6) . .
O4 W11 O8 172.6(5) . .
O20 W11 O8 83.6(6) . .
O31 W11 O8 84.8(6) . .
O26 W11 O8 76.2(6) . .
O38 W11 O8 72.7(6) . .
O2 Si1 O7 112.1(7) . .
O2 Si1 O8 107.2(7) . .
O7 Si1 O8 107.7(8) . .
O2 Si1 O19 110.0(8) . .
O7 Si1 O19 108.2(6) . .
O8 Si1 O19 111.6(7) . .
O2W Ag1 Ag1 67.5(7) . 2_655
O2W Ag1 O4W 89.7(10) . .
Ag1 Ag1 O4W 155.7(8) 2_655 .
O2W Ag1 O27 79.3(9) . .
Ag1 Ag1 O27 67.2(4) 2_655 .
O4W Ag1 O27 118.3(7) . .
O2W Ag1 O2W 118.5(8) . 2_655
Ag1 Ag1 O2W 51.1(7) 2_655 2_655
O4W Ag1 O2W 150.6(9) . 2_655
O27 Ag1 O2W 77.7(7) . 2_655
O18 Ag2 O18 180.0(8) 2_755 .
O18 Ag2 O22 113.8(4) 2_755 .
O18 Ag2 O22 66.2(4) . .
O18 Ag2 O22 66.2(4) 2_755 2_755
O18 Ag2 O22 113.8(4) . 2_755
O22 Ag2 O22 180.0(5) . 2_755
W2 O1 W8 117.7(6) 2_754 .
Si1 O2 W6 129.1(7) . .
Si1 O2 W1 127.1(8) . .
W6 O2 W1 95.6(5) . .
Ag1 O2W Ag1 61.5(8) . 2_655
W5 O3 Ce2 158.9(8) . .
W11 O4 Ce1 160.5(7) . 1_565
Si1 O7 W8 124.0(6) . .
Si1 O7 W2 122.8(8) . 2_754
W8 O7 W2 92.7(4) . 2_754
Si1 O7 W4 124.8(7) . .
W8 O7 W4 89.7(5) . .
W2 O7 W4 93.4(4) 2_754 .
Si1 O8 W3 124.8(7) . .
Si1 O8 W11 125.3(7) . .
W3 O8 W11 93.5(5) . .
Si1 O8 W7 121.2(8) . .
W3 O8 W7 91.1(4) . .
W11 O8 W7 91.4(4) . .
W9 O9 W4 150.1(7) . .
W1 O10 Ce2 139.1(7) . .
W7 O11 Ce1 158.3(10) . 2_755
W3 O12 W7 120.2(6) . .
W2 O14 W5 139.8(8) . 2_754
W1 O15 Ce1 162.0(7) . .
W9 O16 W5 121.8(7) . .
W1 O18 W6 116.4(6) . .
W1 O18 Ag2 112.4(7) . .
W6 O18 Ag2 105.9(6) . .
Si1 O19 W10 124.3(6) . .
Si1 O19 W5 124.0(6) . .
W10 O19 W5 93.8(5) . .
Si1 O19 W9 122.8(8) . .
W10 O19 W9 90.0(4) . .
W5 O19 W9 92.7(4) . .
W11 O20 W4 152.9(9) . .
W2 O21 Ce2 152.1(7) . .
W7 O22 W6 146.0(6) . .
W7 O22 Ag2 113.9(6) . .
W6 O22 Ag2 96.1(5) . .
W4 O23 W2 122.4(7) . 2_754
W10 O25 W6 155.1(10) . .
W11 O26 W7 119.1(7) . .
W3 O27 Ag1 167.7(8) . .
W6 O28 Ce2 140.8(8) . .
W2 O29 Ce2 156.2(8) . 2_754
W10 O30 W9 119.2(6) . .
W11 O31 W9 151.0(9) . .
W8 O32 W4 120.6(8) . .
W8 O33 W3 151.2(10) . .
W7 O35 W10 148.9(8) . .
W10 O37 W5 118.6(7) . .
W11 O38 W3 120.5(8) . .
W3 O39 W1 150.1(8) . .
W1 O40 W8 157.5(7) . .
O15 Ce1 O11 71.1(5) . 2_755
O15 Ce1 O5W 69.2(5) . .
O11 Ce1 O5W 86.2(5) 2_755 .
O15 Ce1 O3W 114.3(6) . .
O11 Ce1 O3W 137.8(6) 2_755 .
O5W Ce1 O3W 135.9(6) . .
O15 Ce1 O4 124.8(5) . 1_545
O11 Ce1 O4 70.7(5) 2_755 1_545
O5W Ce1 O4 69.9(5) . 1_545
O3W Ce1 O4 120.9(6) . 1_545
O15 Ce1 O1W 69.3(5) . .
O11 Ce1 O1W 72.3(6) 2_755 .
O5W Ce1 O1W 137.5(6) . .
O3W Ce1 O1W 71.5(6) . .
O4 Ce1 O1W 130.9(5) 1_545 .
O15 Ce1 O12W 70.1(6) . .
O11 Ce1 O12W 141.1(6) 2_755 .
O5W Ce1 O12W 77.5(7) . .
O3W Ce1 O12W 64.5(7) . .
O4 Ce1 O12W 132.4(6) 1_545 .
O1W Ce1 O12W 96.6(7) . .
O15 Ce1 O11W 137.2(5) . .
O11 Ce1 O11W 136.6(6) 2_755 .
O5W Ce1 O11W 79.8(6) . .
O3W Ce1 O11W 69.6(7) . .
O4 Ce1 O11W 65.9(6) 1_545 .
O1W Ce1 O11W 140.0(7) . .
O12W Ce1 O11W 75.0(7) . .
O15 Ce1 O9W 132.5(5) . .
O11 Ce1 O9W 73.7(6) 2_755 .
O5W Ce1 O9W 138.5(7) . .
O3W Ce1 O9W 74.2(8) . .
O4 Ce1 O9W 69.2(7) 1_545 .
O1W Ce1 O9W 70.2(7) . .
O12W Ce1 O9W 138.6(8) . .
O11W Ce1 O9W 90.3(6) . .
O3 Ce2 O28 72.3(4) . .
O3 Ce2 O29 68.0(5) . 2_754
O28 Ce2 O29 108.5(5) . 2_754
O3 Ce2 O10W 137.3(6) . .
O28 Ce2 O10W 138.7(5) . .
O29 Ce2 O10W 73.1(6) 2_754 .
O3 Ce2 O21 74.8(4) . .
O28 Ce2 O21 143.5(4) . .
O29 Ce2 O21 72.5(5) 2_754 .
O10W Ce2 O21 77.5(5) . .
O3 Ce2 O10 109.6(5) . .
O28 Ce2 O10 70.3(4) . .
O29 Ce2 O10 70.8(5) 2_754 .
O10W Ce2 O10 71.9(5) . .
O21 Ce2 O10 137.4(5) . .
O3 Ce2 O6W 70.8(6) . .
O28 Ce2 O6W 72.4(5) . .
O29 Ce2 O6W 135.9(5) 2_754 .
O10W Ce2 O6W 135.9(6) . .
O21 Ce2 O6W 82.2(5) . .
O10 Ce2 O6W 140.1(5) . .
O3 Ce2 O7W 137.9(5) . .
O28 Ce2 O7W 68.5(4) . .
O29 Ce2 O7W 139.5(5) 2_754 .
O10W Ce2 O7W 84.0(6) . .
O21 Ce2 O7W 134.8(5) . .
O10 Ce2 O7W 70.5(6) . .
O6W Ce2 O7W 83.3(6) . .
O3 Ce2 O8W 128.2(6) . .
O28 Ce2 O8W 119.5(6) . .
O29 Ce2 O8W 131.9(5) 2_754 .
O10W Ce2 O8W 69.4(7) . .
O21 Ce2 O8W 70.9(5) . .
O10 Ce2 O8W 121.9(5) . .
O6W Ce2 O8W 67.1(7) . .
O7W Ce2 O8W 64.0(5) . .

loop_
_geom_bond_atom_site_label_1
_geom_bond_atom_site_label_2
_geom_bond_distance
_geom_bond_site_symmetry_2
W1 O15 1.713(12) .
W1 O10 1.756(15) .
W1 O40 1.872(14) .
W1 O18 1.931(15) .
W1 O39 2.116(15) .
W1 O2 2.226(11) .
W2 O21 1.716(12) .
W2 O29 1.753(17) .
W2 O14 1.888(14) .
W2 O1 1.957(13) 2_754
W2 O23 2.105(16) 2_754
W2 O7 2.324(12) 2_754
W3 O27 1.780(15) .
W3 O39 1.803(17) .
W3 O12 1.905(12) .
W3 O33 1.924(14) .
W3 O38 1.949(15) .
W3 O8 2.308(12) .
W4 O34 1.743(18) .
W4 O23 1.824(13) .
W4 O32 1.907(13) .
W4 O20 1.972(13) .
W4 O9 1.951(14) .
W4 O7 2.410(14) .
W5 O5 1.698(14) .
W5 O3 1.768(15) .
W5 O14 1.954(16) 2_754
W5 O37 2.014(12) .
W5 O16 2.070(16) .
W5 O19 2.334(12) .
W6 O13 1.742(17) .
W6 O28 1.744(13) .
W6 O25 1.929(13) .
W6 O18 1.931(13) .
W6 O22 2.119(14) .
W6 O2 2.205(14) .
W7 O11 1.736(14) .
W7 O22 1.879(15) .
W7 O35 1.885(13) .
W7 O12 1.948(12) .
W7 O26 2.014(17) .
W7 O8 2.369(12) .
W8 O6 1.698(14) .
W8 O33 1.883(14) .
W8 O32 1.939(16) .
W8 O40 1.929(14) .
W8 O1 1.975(12) .
W8 O7 2.327(13) .
W9 O17 1.726(13) .
W9 O16 1.868(15) .
W9 O9 1.884(14) .
W9 O30 1.949(14) .
W9 O31 1.947(13) .
W9 O19 2.424(12) .
W10 O24 1.728(15) .
W10 O25 1.887(14) .
W10 O37 1.916(12) .
W10 O30 1.922(14) .
W10 O35 1.940(13) .
W10 O19 2.294(12) .
W11 O4 1.646(17) .
W11 O20 1.860(13) .
W11 O31 1.895(14) .
W11 O26 1.890(15) .
W11 O38 1.945(13) .
W11 O8 2.332(14) .
Si1 O2 1.624(15) .
Si1 O7 1.650(15) .
Si1 O8 1.640(14) .
Si1 O19 1.641(12) .
Ag1 O2W 2.09(3) .
Ag1 Ag1 2.365(5) 2_655
Ag1 O4W 2.45(2) .
Ag1 O27 2.428(15) .
Ag1 O2W 2.49(3) 2_655
Ag2 O18 2.366(13) 2_755
Ag2 O18 2.366(13) .
Ag2 O22 2.493(12) .
Ag2 O22 2.493(12) 2_755
O1 W2 1.957(13) 2_754
O1W Ce1 2.525(18) .
O2W Ag1 2.49(3) 2_655
O3 Ce2 2.460(14) .
O3W Ce1 2.49(2) .
O4 Ce1 2.589(17) 1_565
O5W Ce1 2.512(18) .
O6W Ce2 2.535(19) .
O7 W2 2.324(12) 2_754
O7W Ce2 2.589(16) .
O8W Ce2 2.65(2) .
O9W Ce1 2.636(16) .
O10 Ce2 2.515(14) .
O10W Ce2 2.539(18) .
O11 Ce1 2.478(15) 2_755
O11W Ce1 2.58(2) .
O12W Ce1 2.59(2) .
O14 W5 1.954(16) 2_754
O15 Ce1 2.469(13) .
O21 Ce2 2.540(11) .
O23 W2 2.105(16) 2_754
O28 Ce2 2.483(12) .
O29 Ce2 2.502(17) 2_754
Ce1 O11 2.478(15) 2_755
Ce1 O4 2.589(17) 1_545
Ce2 O29 2.502(18) 2_754

loop_
_platon_squeeze_void_nr
_platon_squeeze_void_average_x
_platon_squeeze_void_average_y
_platon_squeeze_void_average_z
_platon_squeeze_void_volume
_platon_squeeze_void_count_electrons
1 -0.021 0.495 0.500 818.4 -64.7
